data_4070273
loop_
_publ_author_name
'Rozenel, Sergio S.'
'Chomitz, Wayne A.'
'Arnold, John'

_publ_section_title
;
 Chromium Complexes Supported by the Multidentate Monoanionic N2P2Ligand:
 Reduction Chemistry and Reactivity with Ethylene
;
_journal_issue 21
_journal_name_full Organometallics
_journal_page_first 6243
_journal_paper_doi 10.1021/om900695s
_journal_volume 28
_journal_year 2009
_chemical_formula_moiety 'C23 H51 Cr F3 N2 O3 P2 S Si'
_chemical_formula_sum 'C23 H51 Cr F3 N2 O3 P2 S Si'
_chemical_formula_weight 634.76
_chemical_melting_point 156.0(10)
_chemical_name_systematic
; 
 ? 
;
_space_group_IT_number 19
_symmetry_cell_setting orthorhombic
_symmetry_space_group_name_Hall 'P 2ac 2ab'
_symmetry_space_group_name_H-M 'P 21 21 21'
_atom_sites_solution_hydrogens geom
_atom_sites_solution_primary direct
_atom_sites_solution_secondary difmap
_audit_creation_method SHELXL-97
_cell_angle_alpha 90.00
_cell_angle_beta 90.00
_cell_angle_gamma 90.00
_cell_formula_units_Z 4
_cell_length_a 11.203(9)
_cell_length_b 12.097(10)
_cell_length_c 23.821(19)
_cell_measurement_reflns_used 3759
_cell_measurement_temperature 124(2)
_cell_measurement_theta_max 42.972
_cell_measurement_theta_min 6.024
_cell_volume 3228(5)
_computing_cell_refinement 'Bruker SAINT v7.07'
_computing_data_collection 'Bruker SMART v5.054d'
_computing_data_reduction 'Bruker SAINT v7.07'
_computing_structure_refinement 'SHELXL-97 (Sheldrick, 2008)'
_computing_structure_solution 'SHELXS-97 (Sheldrick, 2008)'
_diffrn_ambient_temperature 124(2)
_diffrn_measured_fraction_theta_full 0.998
_diffrn_measured_fraction_theta_max 0.998
_diffrn_measurement_device_type 'SMART 1000'
_diffrn_measurement_method w/scans
_diffrn_radiation_monochromator graphite
_diffrn_radiation_source 'fine-focus sealed tube'
_diffrn_radiation_type MoK\a
_diffrn_radiation_wavelength 0.71073
_diffrn_reflns_av_R_equivalents 0.1163
_diffrn_reflns_av_sigmaI/netI 0.1375
_diffrn_reflns_limit_h_max 13
_diffrn_reflns_limit_h_min -7
_diffrn_reflns_limit_k_max 14
_diffrn_reflns_limit_k_min -14
_diffrn_reflns_limit_l_max 27
_diffrn_reflns_limit_l_min -28
_diffrn_reflns_number 20105
_diffrn_reflns_theta_full 24.71
_diffrn_reflns_theta_max 24.71
_diffrn_reflns_theta_min 2.62
_exptl_absorpt_coefficient_mu 0.598
_exptl_absorpt_correction_T_max 0.882
_exptl_absorpt_correction_T_min 0.806
_exptl_absorpt_correction_type empirical
_exptl_absorpt_process_details 'Blessing, 1995'
_exptl_crystal_colour blue
_exptl_crystal_density_diffrn 1.306
_exptl_crystal_density_method 'not measured'
_exptl_crystal_description needle
_exptl_crystal_F_000 1352
_exptl_crystal_size_max 0.48
_exptl_crystal_size_mid 0.30
_exptl_crystal_size_min 0.21
_refine_diff_density_max 1.583
_refine_diff_density_min -0.894
_refine_diff_density_rms 0.122
_refine_ls_abs_structure_details 'Flack H D (1983), Acta Cryst. A39, 876-881'
_refine_ls_abs_structure_Flack 0.58(5)
_refine_ls_extinction_method none
_refine_ls_goodness_of_fit_ref 1.013
_refine_ls_hydrogen_treatment constr
_refine_ls_matrix_type full
_refine_ls_number_parameters 345
_refine_ls_number_reflns 5488
_refine_ls_number_restraints 24
_refine_ls_restrained_S_all 1.011
_refine_ls_R_factor_all 0.1347
_refine_ls_R_factor_gt 0.0747
_refine_ls_shift/su_max 0.003
_refine_ls_shift/su_mean 0.000
_refine_ls_structure_factor_coef Fsqd
_refine_ls_weighting_details 'calc w=1/[\s^2^(Fo^2^)+(0.1084P)^2^+0.0000P] where P=(Fo^2^+2Fc^2^)/3'
_refine_ls_weighting_scheme calc
_refine_ls_wR_factor_gt 0.1687
_refine_ls_wR_factor_ref 0.1999
_reflns_number_gt 3463
_reflns_number_total 5488
_reflns_threshold_expression >2sigma(I)
_cod_data_source_file om900695s_si_002.cif
_cod_data_source_block srd300s
_cod_depositor_comments
;
The following automatic conversions were performed:

'_chemical_melting_point' value '155-157' was changed to '156.0(10)'
- the average value was taken and precision was estimated.

Automatic conversion script
Id: cif_fix_values 1715 2011-07-08 13:25:40Z adriana 
;
_cod_original_sg_symbol_H-M 'P 2(1) 2(1) 2(1)'
_cod_database_code 4070273

loop_
_symmetry_equiv_pos_as_xyz
'x, y, z'
'-x+1/2, -y, z+1/2'
'-x, y+1/2, -z+1/2'
'x+1/2, -y+1/2, -z'

loop_
_atom_site_label
_atom_site_type_symbol
_atom_site_fract_x
_atom_site_fract_y
_atom_site_fract_z
_atom_site_U_iso_or_equiv
_atom_site_adp_type
_atom_site_occupancy
_atom_site_symmetry_multiplicity
_atom_site_calc_flag
_atom_site_refinement_flags
_atom_site_disorder_assembly
_atom_site_disorder_group
Cr1 Cr 0.72204(12) 0.98473(9) 0.14407(5) 0.0263(3) Uani 1 1 d . . .
P2 P 0.5016(2) 0.94726(17) 0.12171(9) 0.0287(5) Uani 1 1 d . . .
P1 P 0.75516(19) 0.94534(17) 0.25008(8) 0.0268(5) Uani 1 1 d . B .
Si5 Si 0.8397(2) 0.8265(2) 0.07935(10) 0.0377(6) Uani 1 1 d . . .
N2 N 0.7357(6) 0.8086(5) 0.1377(3) 0.0322(16) Uani 1 1 d . . .
N1 N 0.8608(6) 0.9581(5) 0.0908(3) 0.0314(17) Uani 1 1 d . . .
C18 C 0.2683(8) 0.8764(7) 0.1528(3) 0.036(2) Uani 1 1 d . . .
H18A H 0.2133 0.8631 0.1841 0.054 Uiso 1 1 calc R . .
H18B H 0.2816 0.8072 0.1323 0.054 Uiso 1 1 calc R . .
H18C H 0.2338 0.9315 0.1274 0.054 Uiso 1 1 calc R . .
C7 C 0.7972(7) 0.7583(6) 0.1873(3) 0.032(2) Uani 1 1 d . . .
H7A H 0.8830 0.7776 0.1859 0.038 Uiso 1 1 calc R . .
H7B H 0.7907 0.6768 0.1849 0.038 Uiso 1 1 calc R . .
C17 C 0.3868(8) 0.9190(6) 0.1755(3) 0.031(2) Uani 1 1 d . . .
H17A H 0.4197 0.8576 0.1990 0.037 Uiso 1 1 calc R . .
C10 C 0.6845(11) 0.9048(9) 0.3630(3) 0.067(3) Uani 1 1 d . . .
H10A H 0.6259 0.9223 0.3922 0.100 Uiso 1 1 calc R . .
H10B H 0.7645 0.9255 0.3760 0.100 Uiso 1 1 calc R . .
H10C H 0.6824 0.8254 0.3550 0.100 Uiso 1 1 calc R . .
C11 C 0.6348(11) 1.0895(8) 0.3220(4) 0.062(3) Uani 1 1 d . . .
H11A H 0.5809 1.0977 0.3541 0.093 Uiso 1 1 calc R . .
H11B H 0.5992 1.1245 0.2889 0.093 Uiso 1 1 calc R . .
H11C H 0.7113 1.1250 0.3305 0.093 Uiso 1 1 calc R . .
C8 C 0.7464(8) 0.7960(7) 0.2429(3) 0.041(2) Uani 1 1 d . . .
H8A H 0.7911 0.7607 0.2739 0.049 Uiso 1 1 calc R . .
H8B H 0.6620 0.7725 0.2457 0.049 Uiso 1 1 calc R . .
C15 C 0.6195(7) 0.7457(7) 0.1278(4) 0.036(2) Uani 1 1 d . . .
H15A H 0.6374 0.6760 0.1077 0.043 Uiso 1 1 calc R . .
H15B H 0.5839 0.7261 0.1645 0.043 Uiso 1 1 calc R . .
C19 C 0.3702(8) 1.0156(7) 0.2153(3) 0.039(2) Uani 1 1 d . . .
H19A H 0.3088 0.9972 0.2430 0.058 Uiso 1 1 calc R . .
H19B H 0.3455 1.0810 0.1940 0.058 Uiso 1 1 calc R . .
H19C H 0.4457 1.0309 0.2345 0.058 Uiso 1 1 calc R . .
C16 C 0.5301(8) 0.8111(8) 0.0943(4) 0.042(2) Uani 1 1 d . . .
H16A H 0.4539 0.7696 0.0932 0.051 Uiso 1 1 calc R . .
H16B H 0.5594 0.8180 0.0553 0.051 Uiso 1 1 calc R . .
C1 C 0.9377(9) 1.0359(8) 0.0602(4) 0.045(2) Uani 1 1 d . . .
C9 C 0.6549(9) 0.9683(7) 0.3104(3) 0.041(2) Uani 1 1 d . . .
H9A H 0.5755 0.9394 0.2981 0.049 Uiso 1 1 calc R . .
C3 C 1.0364(10) 0.9749(9) 0.0280(4) 0.063(3) Uani 1 1 d . . .
H3A H 1.0002 0.9249 0.0004 0.095 Uiso 1 1 calc R . .
H3B H 1.0850 0.9321 0.0544 0.095 Uiso 1 1 calc R . .
H3C H 1.0870 1.0287 0.0085 0.095 Uiso 1 1 calc R . .
C5 C 0.9647(9) 0.7271(8) 0.0868(5) 0.061(3) Uani 1 1 d . . .
H5A H 0.9753 0.6867 0.0515 0.091 Uiso 1 1 calc R . .
H5B H 0.9466 0.6748 0.1171 0.091 Uiso 1 1 calc R . .
H5C H 1.0382 0.7674 0.0958 0.091 Uiso 1 1 calc R . .
C21 C 0.3639(9) 1.1198(7) 0.0800(4) 0.052(3) Uani 1 1 d . . .
H21A H 0.3242 1.1531 0.0474 0.078 Uiso 1 1 calc R . .
H21B H 0.4231 1.1715 0.0950 0.078 Uiso 1 1 calc R . .
H21C H 0.3044 1.1031 0.1089 0.078 Uiso 1 1 calc R . .
C2 C 0.9994(10) 1.1130(8) 0.1022(4) 0.058(3) Uani 1 1 d . . .
H2A H 0.9389 1.1538 0.1235 0.088 Uiso 1 1 calc R . .
H2B H 1.0503 1.1653 0.0819 0.088 Uiso 1 1 calc R . .
H2C H 1.0483 1.0692 0.1280 0.088 Uiso 1 1 calc R . .
C20 C 0.4247(8) 1.0154(7) 0.0624(3) 0.038(2) Uani 1 1 d . . .
H20A H 0.3626 0.9635 0.0478 0.046 Uiso 1 1 calc R . .
C22 C 0.5145(10) 1.0379(8) 0.0150(3) 0.052(3) Uani 1 1 d . . .
H22A H 0.4735 1.0739 -0.0164 0.078 Uiso 1 1 calc R . .
H22B H 0.5491 0.9678 0.0022 0.078 Uiso 1 1 calc R . .
H22C H 0.5782 1.0862 0.0289 0.078 Uiso 1 1 calc R . .
C4 C 0.8621(9) 1.1060(9) 0.0200(4) 0.054(3) Uani 1 1 d . . .
H4A H 0.8226 1.0576 -0.0073 0.081 Uiso 1 1 calc R . .
H4B H 0.9137 1.1585 0.0002 0.081 Uiso 1 1 calc R . .
H4C H 0.8018 1.1466 0.0415 0.081 Uiso 1 1 calc R . .
C12 C 0.9078(9) 0.9731(9) 0.2756(5) 0.066(3) Uani 1 1 d . . .
H12 H 0.9096 0.9506 0.3159 0.079 Uiso 1 1 calc R A 1
C6 C 0.7689(11) 0.7828(11) 0.0114(4) 0.082(4) Uani 1 1 d . . .
H6A H 0.8195 0.7275 -0.0070 0.122 Uiso 1 1 calc R . .
H6B H 0.7603 0.8473 -0.0132 0.122 Uiso 1 1 calc R . .
H6C H 0.6901 0.7509 0.0189 0.122 Uiso 1 1 calc R . .
C23 C 0.6802(9) 1.3524(7) 0.1182(4) 0.041(2) Uani 1 1 d . . .
S1 S 0.6747(2) 1.24771(16) 0.17257(9) 0.0315(5) Uani 1 1 d . . .
O103 O 0.5501(5) 1.2465(5) 0.1877(3) 0.0503(17) Uani 1 1 d . . .
O2 O 0.7551(6) 1.2848(5) 0.2143(2) 0.0502(18) Uani 1 1 d . . .
F2 F 0.6474(7) 1.4490(4) 0.1366(3) 0.082(2) Uani 1 1 d . . .
F3 F 0.6160(7) 1.3253(5) 0.0746(3) 0.076(2) Uani 1 1 d . . .
F1 F 0.7923(6) 1.3639(5) 0.0989(2) 0.075(2) Uani 1 1 d . . .
C13 C 0.9331(18) 1.0943(14) 0.2742(8) 0.033(5) Uani 0.478(18) 1 d PU B 1
H13A H 1.0143 1.1080 0.2879 0.050 Uiso 0.478(18) 1 calc PR B 1
H13B H 0.8757 1.1332 0.2981 0.050 Uiso 0.478(18) 1 calc PR B 1
H13C H 0.9260 1.1214 0.2355 0.050 Uiso 0.478(18) 1 calc PR B 1
C14 C 0.999(3) 0.919(3) 0.2501(13) 0.111(12) Uani 0.478(18) 1 d PU B 1
H14A H 1.0744 0.9404 0.2679 0.167 Uiso 0.478(18) 1 calc PR B 1
H14B H 1.0010 0.9395 0.2103 0.167 Uiso 0.478(18) 1 calc PR B 1
H14C H 0.9871 0.8395 0.2537 0.167 Uiso 0.478(18) 1 calc PR B 1
C114 C 0.9689(18) 0.8924(15) 0.3105(7) 0.049(6) Uani 0.522(18) 1 d PU B 2
H11D H 1.0484 0.9203 0.3202 0.074 Uiso 0.522(18) 1 calc PR B 2
H11E H 0.9768 0.8227 0.2898 0.074 Uiso 0.522(18) 1 calc PR B 2
H11F H 0.9228 0.8799 0.3448 0.074 Uiso 0.522(18) 1 calc PR B 2
C113 C 0.966(3) 1.057(3) 0.2445(13) 0.103(10) Uani 0.522(18) 1 d PU B 2
H11G H 1.0465 1.0681 0.2597 0.155 Uiso 0.522(18) 1 calc PR B 2
H11H H 0.9207 1.1255 0.2471 0.155 Uiso 0.522(18) 1 calc PR B 2
H11I H 0.9720 1.0339 0.2051 0.155 Uiso 0.522(18) 1 calc PR B 2
O1 O 0.7140(6) 1.1523(4) 0.1416(2) 0.0381(15) Uani 1 1 d . . .

loop_
_atom_site_aniso_label
_atom_site_aniso_U_11
_atom_site_aniso_U_22
_atom_site_aniso_U_33
_atom_site_aniso_U_23
_atom_site_aniso_U_13
_atom_site_aniso_U_12
Cr1 0.0177(7) 0.0268(7) 0.0346(7) -0.0011(5) 0.0045(6) -0.0002(5)
P2 0.0158(12) 0.0330(12) 0.0373(11) -0.0020(9) -0.0067(10) -0.0002(10)
P1 0.0146(12) 0.0320(11) 0.0338(10) 0.0009(9) -0.0029(10) 0.0002(9)
Si5 0.0204(15) 0.0476(15) 0.0451(14) -0.0153(12) 0.0055(13) 0.0042(11)
N2 0.022(4) 0.028(3) 0.047(4) -0.006(3) -0.002(4) 0.000(3)
N1 0.014(4) 0.048(4) 0.033(4) 0.003(3) 0.007(3) 0.006(3)
C18 0.016(5) 0.037(4) 0.055(5) 0.006(4) -0.003(5) -0.004(4)
C7 0.015(5) 0.026(4) 0.056(5) 0.004(4) -0.004(4) 0.003(4)
C17 0.022(5) 0.037(5) 0.035(5) 0.011(4) -0.004(4) -0.002(4)
C10 0.059(9) 0.110(9) 0.031(5) 0.016(6) 0.001(5) -0.004(6)
C11 0.061(8) 0.058(7) 0.067(7) -0.008(5) 0.030(6) 0.009(6)
C8 0.028(6) 0.049(5) 0.046(5) 0.001(4) -0.002(5) -0.001(4)
C15 0.021(5) 0.032(4) 0.054(5) -0.005(4) -0.001(4) -0.006(4)
C19 0.018(5) 0.051(6) 0.047(5) -0.008(4) 0.007(4) -0.005(4)
C16 0.018(6) 0.059(6) 0.050(5) 0.008(4) -0.006(5) -0.010(4)
C1 0.032(6) 0.059(6) 0.043(5) 0.012(5) 0.007(5) 0.010(5)
C9 0.030(6) 0.053(6) 0.040(5) 0.001(4) -0.004(4) -0.005(4)
C3 0.040(7) 0.090(8) 0.060(6) 0.014(6) 0.036(6) 0.015(6)
C5 0.036(6) 0.041(6) 0.105(8) -0.009(6) 0.022(6) 0.015(5)
C21 0.030(6) 0.047(6) 0.078(7) 0.015(5) -0.009(6) -0.007(5)
C2 0.049(8) 0.049(6) 0.078(7) 0.014(5) 0.013(6) -0.013(6)
C20 0.026(5) 0.043(5) 0.046(5) -0.001(4) -0.011(4) -0.007(4)
C22 0.056(7) 0.067(7) 0.032(5) 0.007(4) -0.006(5) 0.009(6)
C4 0.035(7) 0.070(7) 0.056(6) 0.019(5) 0.010(5) 0.006(5)
C12 0.026(6) 0.069(8) 0.102(8) 0.042(7) -0.026(6) -0.009(5)
C6 0.047(8) 0.147(12) 0.050(6) -0.045(7) 0.023(6) -0.028(8)
C23 0.033(6) 0.026(5) 0.065(6) 0.007(4) 0.010(6) 0.000(4)
S1 0.0276(13) 0.0267(11) 0.0404(11) 0.0032(9) 0.0031(11) 0.0000(10)
O103 0.019(4) 0.047(4) 0.085(4) 0.014(3) 0.019(3) 0.004(3)
O2 0.042(5) 0.064(4) 0.045(3) -0.005(3) -0.013(4) 0.000(3)
F2 0.115(6) 0.027(3) 0.104(5) 0.017(3) 0.028(5) 0.019(3)
F3 0.080(5) 0.086(5) 0.061(4) 0.027(3) -0.022(4) 0.005(4)
F1 0.073(5) 0.065(4) 0.087(4) 0.024(3) 0.036(4) -0.007(3)
C13 0.033(5) 0.033(5) 0.033(5) -0.0003(10) -0.0002(10) -0.0003(10)
C14 0.111(12) 0.111(12) 0.111(12) -0.0002(10) -0.0001(10) 0.0000(10)
C114 0.049(6) 0.049(6) 0.050(6) 0.0005(10) -0.0004(10) 0.0000(10)
C113 0.103(10) 0.103(10) 0.103(10) 0.0003(10) -0.0001(10) -0.0002(10)
O1 0.043(4) 0.021(3) 0.050(3) -0.004(3) 0.005(3) 0.004(3)

loop_
_atom_type_symbol
_atom_type_description
_atom_type_scat_dispersion_real
_atom_type_scat_dispersion_imag
_atom_type_scat_source
C C 0.0033 0.0016 'International Tables Vol C Tables 4.2.6.8 and 6.1.1.4'
H H 0.0000 0.0000 'International Tables Vol C Tables 4.2.6.8 and 6.1.1.4'
N N 0.0061 0.0033 'International Tables Vol C Tables 4.2.6.8 and 6.1.1.4'
O O 0.0106 0.0060 'International Tables Vol C Tables 4.2.6.8 and 6.1.1.4'
F F 0.0171 0.0103 'International Tables Vol C Tables 4.2.6.8 and 6.1.1.4'
Si Si 0.0817 0.0704 'International Tables Vol C Tables 4.2.6.8 and 6.1.1.4'
P P 0.1023 0.0942 'International Tables Vol C Tables 4.2.6.8 and 6.1.1.4'
S S 0.1246 0.1234 'International Tables Vol C Tables 4.2.6.8 and 6.1.1.4'
Cr Cr 0.3209 0.6236 'International Tables Vol C Tables 4.2.6.8 and 6.1.1.4'

loop_
_geom_angle_atom_site_label_1
_geom_angle_atom_site_label_2
_geom_angle_atom_site_label_3
_geom_angle
O1 Cr1 N1 100.0(3)
O1 Cr1 N2 174.0(2)
N1 Cr1 N2 75.1(3)
O1 Cr1 P2 97.3(2)
N1 Cr1 P2 125.4(2)
N2 Cr1 P2 83.0(2)
O1 Cr1 P1 102.57(17)
N1 Cr1 P1 117.9(2)
N2 Cr1 P1 82.92(18)
P2 Cr1 P1 107.87(8)
O1 Cr1 Si5 133.67(18)
N1 Cr1 Si5 35.4(2)
N2 Cr1 Si5 40.88(19)
P2 Cr1 Si5 102.64(9)
P1 Cr1 Si5 110.12(9)
C16 P2 C17 101.9(4)
C16 P2 C20 102.3(4)
C17 P2 C20 106.8(4)
C16 P2 Cr1 93.8(3)
C17 P2 Cr1 123.9(3)
C20 P2 Cr1 121.9(3)
C8 P1 C9 101.0(4)
C8 P1 C12 105.2(5)
C9 P1 C12 106.3(5)
C8 P1 Cr1 94.7(3)
C9 P1 Cr1 130.0(3)
C12 P1 Cr1 114.8(4)
N1 Si5 N2 94.6(3)
N1 Si5 C5 120.4(4)
N2 Si5 C5 109.4(4)
N1 Si5 C6 118.7(5)
N2 Si5 C6 110.7(4)
C5 Si5 C6 102.7(6)
N1 Si5 Cr1 46.1(2)
N2 Si5 Cr1 50.15(19)
C5 Si5 Cr1 138.5(4)
C6 Si5 Cr1 118.0(4)
C7 N2 C15 108.1(6)
C7 N2 Si5 110.8(5)
C15 N2 Si5 119.1(5)
C7 N2 Cr1 112.4(4)
C15 N2 Cr1 116.5(5)
Si5 N2 Cr1 89.0(3)
C1 N1 Si5 128.8(5)
C1 N1 Cr1 131.1(5)
Si5 N1 Cr1 98.5(3)
N2 C7 C8 113.3(7)
C19 C17 C18 112.1(7)
C19 C17 P2 112.1(6)
C18 C17 P2 115.0(6)
C7 C8 P1 111.3(6)
C16 C15 N2 112.8(7)
C15 C16 P2 114.0(6)
N1 C1 C2 109.2(7)
N1 C1 C4 109.9(8)
C2 C1 C4 108.7(8)
N1 C1 C3 111.2(8)
C2 C1 C3 107.1(9)
C4 C1 C3 110.6(7)
C10 C9 C11 112.0(8)
C10 C9 P1 115.9(7)
C11 C9 P1 112.3(6)
C21 C20 C22 110.8(8)
C21 C20 P2 112.1(6)
C22 C20 P2 109.6(6)
C14 C12 C113 76.0(19)
C14 C12 C114 65.1(15)
C113 C12 C114 124.2(17)
C14 C12 C13 108.6(18)
C113 C12 C13 36.8(13)
C114 C12 C13 125.7(13)
C14 C12 P1 117.6(17)
C113 C12 P1 112.8(14)
C114 C12 P1 120.1(10)
C13 C12 P1 110.3(9)
F2 C23 F3 109.8(8)
F2 C23 F1 106.7(8)
F3 C23 F1 105.6(8)
F2 C23 S1 112.1(7)
F3 C23 S1 111.9(6)
F1 C23 S1 110.4(7)
O2 S1 O1 114.8(4)
O2 S1 O103 116.4(4)
O1 S1 O103 114.6(4)
O2 S1 C23 105.0(4)
O1 S1 C23 100.6(4)
O103 S1 C23 102.7(4)
S1 O1 Cr1 143.1(4)

loop_
_geom_bond_atom_site_label_1
_geom_bond_atom_site_label_2
_geom_bond_distance
Cr1 O1 2.029(5)
Cr1 N1 2.032(6)
Cr1 N2 2.142(6)
Cr1 P2 2.567(3)
Cr1 P1 2.596(3)
Cr1 Si5 2.789(3)
P2 C16 1.800(10)
P2 C17 1.848(8)
P2 C20 1.848(8)
P1 C8 1.817(8)
P1 C9 1.844(9)
P1 C12 1.846(10)
Si5 N1 1.633(7)
Si5 N2 1.826(7)
Si5 C5 1.854(10)
Si5 C6 1.879(10)
N2 C7 1.498(9)
N2 C15 1.526(10)
N1 C1 1.470(11)
C18 C17 1.523(12)
C7 C8 1.512(11)
C17 C19 1.515(11)
C10 C9 1.507(11)
C11 C9 1.509(12)
C15 C16 1.505(12)
C1 C2 1.532(13)
C1 C4 1.533(12)
C1 C3 1.535(12)
C21 C20 1.494(12)
C20 C22 1.538(12)
C12 C14 1.35(3)
C12 C113 1.41(3)
C12 C114 1.453(19)
C12 C13 1.494(19)
C23 F2 1.300(10)
C23 F3 1.305(11)
C23 F1 1.344(11)
C23 S1 1.813(9)
S1 O2 1.414(6)
S1 O1 1.439(5)
S1 O103 1.442(6)
